data_4310820
loop_
_publ_author_name
'F. Albert Cotton'
'Chun Y. Liu'
'Carlos A. Murillo'

_publ_section_title
;
 Systematic Preparation of Mo24+ Building Blocks for Supramolecular
 Assemblies
;
_journal_name_full 'Inorganic Chemistry'
_journal_page_first 2267
_journal_page_last 2276
_journal_paper_doi 10.1021/ic035433s
_journal_volume 43
_journal_year 2004
_chemical_formula_moiety trans-[Mo2(C15H15N2O2)2(O2CCH3)(NCCH3)2]BF4,1.5(C2H5)2O
_chemical_formula_sum 'C42 H54 B F4 Mo2 N6 O7.5'
_chemical_formula_weight 1041.60
_chemical_name_common trans-[Mo2(DAniF)2(OAc)(NCCH3)2]BF4
_chemical_name_systematic
; 
 ? 
;
_space_group_IT_number 14
_symmetry_cell_setting monoclinic
_symmetry_space_group_name_Hall '-P 2ybc'
_symmetry_space_group_name_H-M 'P 1 21/c 1'
_atom_sites_solution_hydrogens geom
_atom_sites_solution_primary direct
_atom_sites_solution_secondary difmap
_audit_creation_method SHELXL-97
_cell_angle_alpha 90.00
_cell_angle_beta 94.7610(10)
_cell_angle_gamma 90.00
_cell_formula_units_Z 4
_cell_length_a 17.8594(12)
_cell_length_b 21.6789(14)
_cell_length_c 12.3258(8)
_cell_measurement_reflns_used 20653
_cell_measurement_temperature 213(2)
_cell_measurement_theta_max 25.573
_cell_measurement_theta_min 2.200
_cell_volume 4755.7(5)
_computing_cell_refinement SAINT
_computing_data_collection SMART
_computing_data_reduction SAINT
_computing_molecular_graphics XP
_computing_publication_material CIFTAB
_computing_structure_refinement 'SHELXL-97 (Sheldrick, 1997)'
_computing_structure_solution 'SHELXS-97 (Sheldrick, 1990)'
_diffrn_ambient_temperature 213(2)
_diffrn_measured_fraction_theta_full 0.426
_diffrn_measured_fraction_theta_max 0.426
_diffrn_measurement_device_type 'BRUKER SMART 1000'
_diffrn_measurement_method \w-scans
_diffrn_radiation_monochromator graphite
_diffrn_radiation_source 'normal-focus sealed tube'
_diffrn_radiation_type MoK\a
_diffrn_radiation_wavelength 0.71073
_diffrn_reflns_av_R_equivalents 0.0272
_diffrn_reflns_av_sigmaI/netI 0.0256
_diffrn_reflns_limit_h_max 6
_diffrn_reflns_limit_h_min -6
_diffrn_reflns_limit_k_max 18
_diffrn_reflns_limit_k_min -26
_diffrn_reflns_limit_l_max 14
_diffrn_reflns_limit_l_min -13
_diffrn_reflns_number 11861
_diffrn_reflns_theta_full 25.55
_diffrn_reflns_theta_max 25.55
_diffrn_reflns_theta_min 1.91
_diffrn_standards_number 'none (area detector data)'
_exptl_absorpt_coefficient_mu 0.596
_exptl_absorpt_correction_T_max 0.8117
_exptl_absorpt_correction_T_min 0.6800
_exptl_absorpt_correction_type multi-scan
_exptl_absorpt_process_details SADABS
_exptl_crystal_colour yellow
_exptl_crystal_density_diffrn 1.455
_exptl_crystal_density_method 'not measured'
_exptl_crystal_description block
_exptl_crystal_F_000 2132
_exptl_crystal_size_max 0.440
_exptl_crystal_size_mid 0.420
_exptl_crystal_size_min 0.350
_refine_diff_density_max 0.594
_refine_diff_density_min -0.555
_refine_diff_density_rms 0.065
_refine_ls_extinction_method none
_refine_ls_goodness_of_fit_ref 1.066
_refine_ls_hydrogen_treatment mixed
_refine_ls_matrix_type full
_refine_ls_number_parameters 489
_refine_ls_number_reflns 3795
_refine_ls_number_restraints 13
_refine_ls_restrained_S_all 1.073
_refine_ls_R_factor_all 0.0476
_refine_ls_R_factor_gt 0.0401
_refine_ls_shift/su_max 0.002
_refine_ls_shift/su_mean 0.000
_refine_ls_structure_factor_coef Fsqd
_refine_ls_weighting_details 'calc w=1/[\s^2^(Fo^2^)+(0.0495P)^2^+13.7047P] where P=(Fo^2^+2Fc^2^)/3'
_refine_ls_weighting_scheme calc
_refine_ls_wR_factor_gt 0.0981
_refine_ls_wR_factor_ref 0.1059
_reflns_number_gt 3327
_reflns_number_total 3795
_reflns_threshold_expression >2sigma(I)
_cod_data_source_file ic035433ssi20031213_045454_3.cif
_cod_data_source_block cmpd3
_cod_original_formula_sum 'C42 H54 B F4 Mo2 N6 O7.50'
_cod_database_code 4310820

loop_
_symmetry_equiv_pos_as_xyz
'x, y, z'
'-x, y+1/2, -z+1/2'
'-x, -y, -z'
'x, -y-1/2, z-1/2'

loop_
_atom_site_label
_atom_site_type_symbol
_atom_site_fract_x
_atom_site_fract_y
_atom_site_fract_z
_atom_site_U_iso_or_equiv
_atom_site_adp_type
_atom_site_occupancy
_atom_site_symmetry_multiplicity
_atom_site_calc_flag
_atom_site_refinement_flags
_atom_site_disorder_assembly
_atom_site_disorder_group
Mo1 Mo 0.89871(5) 0.457398(18) 0.98939(3) 0.0266(6) Uani 1 1 d . . .
Mo2 Mo 0.79958(6) 0.494381(19) 1.04593(3) 0.0314(6) Uani 1 1 d . . .
N1 N 0.8619(4) 0.36785(19) 0.9315(3) 0.026(4) Uani 1 1 d . . .
N2 N 0.7188(5) 0.4214(2) 1.0057(4) 0.032(4) Uani 1 1 d . . .
N3 N 0.8674(5) 0.4870(2) 0.8261(3) 0.026(4) Uani 1 1 d . . .
N4 N 0.7651(5) 0.5327(2) 0.8910(3) 0.029(4) Uani 1 1 d . . .
N5 N 0.9248(4) 0.40840(18) 1.1393(3) 0.020(3) Uani 1 1 d . . .
N6 N 0.8207(5) 0.45326(19) 1.2016(3) 0.026(3) Uani 1 1 d . . .
O1 O 0.9556(4) 0.54225(15) 1.0406(3) 0.0246(9) Uiso 1 1 d . . .
O2 O 0.8482(5) 0.57706(16) 1.0981(3) 0.023(3) Uani 1 1 d . . .
O3 O 0.9932(8) 0.3894(3) 0.4613(5) 0.059(9) Uani 1 1 d . . .
O4 O 0.5031(6) 0.6740(3) 0.8380(5) 0.079(4) Uani 1 1 d . . .
O5 O 1.1232(6) 0.20761(19) 1.1609(3) 0.0452(12) Uiso 1 1 d . . .
O6 O 0.6254(5) 0.4927(2) 1.5255(4) 0.075(4) Uani 1 1 d . . .
C1 C 0.8499(6) 0.3179(3) 0.9099(4) 0.032(4) Uani 1 1 d . . .
C2 C 0.8375(6) 0.2524(3) 0.8839(6) 0.073(5) Uani 1 1 d . . .
H2A H 0.8851 0.2318 0.8834 0.109 Uiso 1 1 calc R . .
H2B H 0.8105 0.2487 0.8135 0.109 Uiso 1 1 calc R . .
H2C H 0.8088 0.2339 0.9377 0.109 Uiso 1 1 calc R . .
C3 C 0.6763(7) 0.3846(3) 0.9807(5) 0.054(6) Uani 1 1 d . . .
C4 C 0.6209(7) 0.3384(4) 0.9472(8) 0.087(6) Uani 1 1 d . . .
H4A H 0.5822 0.3382 0.9968 0.130 Uiso 1 1 calc R . .
H4B H 0.6445 0.2986 0.9474 0.130 Uiso 1 1 calc R . .
H4C H 0.5992 0.3476 0.8752 0.130 Uiso 1 1 calc R . .
C5 C 0.9182(9) 0.5844(3) 1.0855(4) 0.0223(15) Uiso 1 1 d . . .
C6 C 0.9542(5) 0.6437(2) 1.1223(5) 0.035(4) Uani 1 1 d . . .
H6A H 1.0068 0.6423 1.1115 0.052 Uiso 1 1 calc R . .
H6B H 0.9481 0.6497 1.1982 0.052 Uiso 1 1 calc R . .
H6C H 0.9311 0.6771 1.0811 0.052 Uiso 1 1 calc R . .
C30 C 0.8043(7) 0.5170(3) 0.8086(4) 0.032(5) Uani 1 1 d . . .
H30A H 0.7867 0.5275 0.7379 0.038 Uiso 1 1 calc R . .
C31 C 0.9006(3) 0.46440(15) 0.7300(2) 0.0228(12) Uiso 1 1 d G . .
C32 C 0.8581(3) 0.42840(17) 0.6545(3) 0.034(4) Uani 1 1 d G . .
H32A H 0.8079 0.4203 0.6640 0.041 Uiso 1 1 calc R . .
C33 C 0.8906(4) 0.40443(16) 0.5650(2) 0.041(6) Uani 1 1 d G . .
H33A H 0.8622 0.3803 0.5145 0.049 Uiso 1 1 calc R . .
C34 C 0.9656(4) 0.41648(17) 0.5509(2) 0.029(6) Uani 1 1 d G . .
C35 C 1.0081(3) 0.45248(17) 0.6263(3) 0.029(5) Uani 1 1 d G . .
H35A H 1.0583 0.4605 0.6168 0.035 Uiso 1 1 calc R . .
C36 C 0.9756(3) 0.47645(15) 0.7158(2) 0.0284(13) Uiso 1 1 d G . .
H36A H 1.0040 0.5005 0.7663 0.034 Uiso 1 1 calc R . .
C37 C 1.0717(11) 0.3934(6) 0.4531(8) 0.071(15) Uani 1 1 d . . .
H37A H 1.0844 0.3721 0.3889 0.106 Uiso 1 1 calc R . .
H37B H 1.0977 0.3749 0.5161 0.106 Uiso 1 1 calc R . .
H37C H 1.0860 0.4360 0.4487 0.106 Uiso 1 1 calc R . .
C41 C 0.6983(6) 0.5672(3) 0.8718(4) 0.026(5) Uani 1 1 d . . .
C42 C 0.6428(8) 0.5537(4) 0.7911(5) 0.051(6) Uani 1 1 d . . .
H42A H 0.6494 0.5203 0.7454 0.062 Uiso 1 1 calc R . .
C43 C 0.5778(8) 0.5879(4) 0.7760(6) 0.061(6) Uani 1 1 d . . .
H43A H 0.5422 0.5779 0.7193 0.073 Uiso 1 1 calc R . .
C44 C 0.5646(8) 0.6375(4) 0.8449(6) 0.056(2) Uiso 1 1 d . . .
C45 C 0.6217(8) 0.6517(4) 0.9243(6) 0.059(6) Uani 1 1 d . . .
H45A H 0.6160 0.6857 0.9689 0.070 Uiso 1 1 calc R . .
C46 C 0.6851(7) 0.6179(3) 0.9392(5) 0.048(6) Uani 1 1 d . . .
H46A H 0.7209 0.6282 0.9952 0.057 Uiso 1 1 calc R . .
C47 C 0.4463(8) 0.6627(5) 0.7497(9) 0.107(7) Uani 1 1 d . . .
H47A H 0.4049 0.6905 0.7555 0.160 Uiso 1 1 calc R . .
H47B H 0.4288 0.6209 0.7536 0.160 Uiso 1 1 calc R . .
H47C H 0.4673 0.6691 0.6814 0.160 Uiso 1 1 calc R . .
C50 C 0.8771(6) 0.4138(2) 1.2153(4) 0.032(5) Uani 1 1 d . . .
H50A H 0.8833 0.3900 1.2781 0.038 Uiso 1 1 calc R . .
C51 C 0.9773(3) 0.35761(13) 1.1513(3) 0.0231(14) Uiso 1 1 d G . .
C52 C 0.9504(3) 0.29742(16) 1.1479(3) 0.031(5) Uani 1 1 d G . .
H52A H 0.8989 0.2901 1.1430 0.038 Uiso 1 1 calc R . .
C53 C 1.0004(4) 0.24819(11) 1.1517(3) 0.0327(14) Uiso 1 1 d G . .
H53A H 0.9824 0.2079 1.1494 0.039 Uiso 1 1 calc R . .
C54 C 1.0774(3) 0.25915(13) 1.1590(3) 0.0290(13) Uiso 1 1 d G . .
C55 C 1.1043(3) 0.31934(17) 1.1625(3) 0.036(5) Uani 1 1 d G . .
H55A H 1.1558 0.3267 1.1673 0.043 Uiso 1 1 calc R . .
C56 C 1.0543(4) 0.36857(11) 1.1586(3) 0.030(5) Uani 1 1 d G . .
H56A H 1.0723 0.4088 1.1609 0.036 Uiso 1 1 calc R . .
C57 C 1.1998(9) 0.2166(5) 1.1629(8) 0.093(4) Uiso 1 1 d . . .
H57A H 1.2247 0.1773 1.1648 0.139 Uiso 1 1 calc R . .
H57B H 1.2167 0.2399 1.2264 0.139 Uiso 1 1 calc R . .
H57C H 1.2112 0.2387 1.0989 0.139 Uiso 1 1 calc R . .
C61 C 0.7720(6) 0.4602(2) 1.2863(4) 0.027(4) Uani 1 1 d . . .
C62 C 0.7366(6) 0.4114(2) 1.3332(4) 0.038(4) Uani 1 1 d . . .
H62A H 0.7452 0.3716 1.3091 0.046 Uiso 1 1 calc R . .
C63 C 0.6892(6) 0.4198(3) 1.4144(5) 0.047(5) Uani 1 1 d . . .
H63A H 0.6676 0.3860 1.4461 0.056 Uiso 1 1 calc R . .
C64 C 0.6741(7) 0.4789(3) 1.4484(5) 0.042(5) Uani 1 1 d . . .
C65 C 0.7092(7) 0.5286(3) 1.4014(6) 0.065(5) Uani 1 1 d . . .
H65A H 0.6998 0.5685 1.4245 0.079 Uiso 1 1 calc R . .
C66 C 0.7565(7) 0.5196(3) 1.3231(5) 0.062(5) Uani 1 1 d . . .
H66A H 0.7792 0.5534 1.2929 0.074 Uiso 1 1 calc R . .
C67 C 0.5812(7) 0.4441(4) 1.5632(7) 0.080(6) Uani 1 1 d . . .
H67A H 0.5504 0.4597 1.6174 0.120 Uiso 1 1 calc R . .
H67B H 0.6135 0.4123 1.5945 0.120 Uiso 1 1 calc R . .
H67C H 0.5496 0.4275 1.5034 0.120 Uiso 1 1 calc R . .
C1S C 1.4124(8) 0.3073(5) 0.7512(7) 0.120(7) Uani 1 1 d . . .
H1SA H 1.4571 0.3107 0.7998 0.179 Uiso 1 1 calc R . .
H1SB H 1.3945 0.2656 0.7510 0.179 Uiso 1 1 calc R . .
H1SC H 1.3744 0.3343 0.7752 0.179 Uiso 1 1 calc R . .
C2S C 1.4299(9) 0.3254(5) 0.6369(9) 0.097(7) Uani 1 1 d . . .
H2SA H 1.4473 0.3677 0.6360 0.117 Uiso 1 1 calc R . .
H2SB H 1.4690 0.2989 0.6125 0.117 Uiso 1 1 calc R . .
O1S O 1.3627(6) 0.3186(2) 0.5672(5) 0.086(4) Uani 1 1 d . . .
C3S C 1.3711(8) 0.3312(4) 0.4584(7) 0.089(7) Uani 1 1 d . . .
H3SA H 1.4072 0.3031 0.4307 0.107 Uiso 1 1 calc R . .
H3SB H 1.3890 0.3731 0.4504 0.107 Uiso 1 1 calc R . .
C4S C 1.2932(9) 0.3231(5) 0.3949(8) 0.119(8) Uani 1 1 d . . .
H4SA H 1.2974 0.3309 0.3190 0.179 Uiso 1 1 calc R . .
H4SB H 1.2582 0.3516 0.4222 0.179 Uiso 1 1 calc R . .
H4SC H 1.2758 0.2817 0.4042 0.179 Uiso 1 1 calc R . .
B1 B 0.7015(10) 0.2166(5) 1.1445(9) 0.101(5) Uiso 1 1 d D . .
F1 F 0.7452(13) 0.1985(7) 1.0654(16) 0.116(6) Uiso 0.445(18) 1 d PD A 1
F2 F 0.7246(17) 0.1709(6) 1.2224(10) 0.090(6) Uiso 0.445(18) 1 d PD A 1
F3 F 0.6269(11) 0.2080(7) 1.1089(17) 0.117(6) Uiso 0.445(18) 1 d PD A 1
F4 F 0.723(2) 0.2762(5) 1.158(2) 0.117(15) Uani 0.445(18) 1 d PD A 1
F1B F 0.7779(10) 0.2080(7) 1.1197(15) 0.141(6) Uiso 0.555(18) 1 d PD A 2
F2B F 0.6597(10) 0.2106(4) 1.0476(9) 0.086(4) Uiso 0.555(18) 1 d PD A 2
F3B F 0.6832(19) 0.1757(10) 1.2196(19) 0.248(17) Uiso 0.555(18) 1 d PD A 2
F4B F 0.705(2) 0.2720(8) 1.192(2) 0.23(2) Uani 0.555(18) 1 d PD A 2
O2S O 0.5000 0.5000 1.0000 0.153(5) Uiso 1 2 d SD . .
C5S C 0.5932(19) 0.5178(10) 1.1526(17) 0.096(8) Uiso 0.53(3) 1 d P B 1
H5S1 H 0.5988 0.5449 1.2143 0.144 Uiso 0.53(3) 1 calc PR B 1
H5S2 H 0.6342 0.5239 1.1081 0.144 Uiso 0.53(3) 1 calc PR B 1
H5S3 H 0.5932 0.4758 1.1773 0.144 Uiso 0.53(3) 1 calc PR B 1
C6S C 0.5254(19) 0.5304(10) 1.0917(15) 0.097(8) Uiso 0.53(3) 1 d PD B 1
H6S1 H 0.4864 0.5266 1.1415 0.117 Uiso 0.53(3) 1 calc PR B 1
H6S2 H 0.5273 0.5737 1.0720 0.117 Uiso 0.53(3) 1 calc PR B 1
C5SB C 0.544(3) 0.5400(17) 1.153(3) 0.145(14) Uiso 0.47(3) 1 d P B 2
H5S4 H 0.5856 0.5441 1.2070 0.217 Uiso 0.47(3) 1 calc PR B 2
H5S5 H 0.5017 0.5229 1.1869 0.217 Uiso 0.47(3) 1 calc PR B 2
H5S6 H 0.5305 0.5799 1.1239 0.217 Uiso 0.47(3) 1 calc PR B 2
C6SB C 0.5660(13) 0.4955(11) 1.0582(19) 0.095(11) Uiso 0.47(3) 1 d PD B 2
H6S3 H 0.6073 0.5114 1.0201 0.114 Uiso 0.47(3) 1 calc PR B 2
H6S4 H 0.5770 0.4538 1.0832 0.114 Uiso 0.47(3) 1 calc PR B 2

loop_
_atom_site_aniso_label
_atom_site_aniso_U_11
_atom_site_aniso_U_22
_atom_site_aniso_U_33
_atom_site_aniso_U_23
_atom_site_aniso_U_13
_atom_site_aniso_U_12
Mo1 0.0381(17) 0.0200(2) 0.0219(2) -0.00052(15) 0.0047(3) -0.0008(3)
Mo2 0.0457(17) 0.0238(2) 0.0254(2) 0.00077(16) 0.0062(4) 0.0013(3)
N1 0.019(12) 0.030(2) 0.027(2) 0.0002(17) 0.003(3) 0.004(3)
N2 0.020(13) 0.039(3) 0.039(3) 0.004(2) 0.008(4) -0.004(4)
N3 0.031(13) 0.023(2) 0.025(2) 0.0006(17) 0.010(3) -0.001(4)
N4 0.028(12) 0.028(2) 0.031(2) 0.0025(18) 0.004(4) 0.005(4)
N5 0.010(11) 0.024(2) 0.026(2) 0.0011(16) 0.003(3) 0.000(3)
N6 0.030(12) 0.024(2) 0.024(2) 0.0007(16) 0.008(3) 0.003(4)
O2 0.011(11) 0.0271(18) 0.0325(19) -0.0048(14) 0.014(3) 0.003(3)
O3 0.08(3) 0.066(3) 0.035(2) -0.012(2) 0.011(6) 0.025(8)
O4 0.057(14) 0.089(4) 0.089(4) -0.011(3) 0.001(5) 0.040(5)
O6 0.098(15) 0.063(3) 0.073(3) -0.020(3) 0.055(5) -0.023(4)
C1 0.027(15) 0.036(3) 0.035(3) -0.002(2) 0.009(4) -0.008(4)
C2 0.115(17) 0.033(3) 0.071(4) -0.013(3) 0.010(6) -0.020(5)
C3 0.068(19) 0.049(4) 0.045(4) -0.002(3) 0.006(5) -0.008(7)
C4 0.08(2) 0.086(6) 0.090(6) -0.006(5) -0.005(8) -0.038(8)
C6 0.033(15) 0.028(3) 0.046(3) -0.009(2) 0.021(5) -0.008(4)
C30 0.042(18) 0.027(3) 0.026(3) 0.002(2) 0.003(4) -0.002(5)
C32 0.026(15) 0.038(3) 0.039(3) -0.004(2) 0.006(4) -0.003(5)
C33 0.045(19) 0.043(4) 0.033(3) -0.017(3) -0.002(5) -0.003(6)
C34 0.020(18) 0.040(3) 0.028(3) -0.001(2) 0.007(5) 0.012(6)
C35 0.016(15) 0.041(3) 0.033(3) 0.005(2) 0.012(4) 0.006(5)
C37 0.10(5) 0.078(5) 0.039(4) 0.004(4) 0.019(11) 0.044(13)
C41 0.016(16) 0.036(3) 0.027(3) 0.006(2) 0.009(4) 0.000(5)
C42 0.06(2) 0.053(4) 0.045(4) -0.008(3) 0.002(6) 0.001(7)
C43 0.06(2) 0.075(6) 0.048(4) -0.007(4) -0.010(6) 0.014(8)
C45 0.06(2) 0.053(4) 0.063(4) -0.015(3) -0.007(6) 0.023(7)
C46 0.056(19) 0.043(4) 0.043(3) -0.004(3) -0.002(5) 0.009(6)
C47 0.07(2) 0.136(9) 0.105(8) -0.015(7) -0.041(10) 0.051(10)
C50 0.051(15) 0.025(3) 0.020(2) 0.0023(19) 0.004(4) -0.002(4)
C52 0.032(16) 0.028(3) 0.034(3) 0.003(2) 0.007(4) 0.003(5)
C55 0.033(16) 0.036(3) 0.038(3) 0.001(2) 0.007(4) 0.006(5)
C56 0.039(15) 0.023(3) 0.029(3) 0.0000(19) 0.010(4) -0.008(5)
C61 0.020(14) 0.035(3) 0.025(3) 0.000(2) 0.005(4) 0.004(4)
C62 0.051(14) 0.029(3) 0.036(3) 0.000(2) 0.012(4) -0.001(4)
C63 0.065(16) 0.039(3) 0.039(3) 0.002(2) 0.013(5) -0.008(5)
C64 0.034(15) 0.058(4) 0.038(3) -0.012(3) 0.025(5) -0.010(6)
C65 0.095(18) 0.037(3) 0.070(5) -0.015(3) 0.043(7) -0.009(6)
C66 0.110(17) 0.030(3) 0.049(4) -0.006(3) 0.029(6) -0.001(5)
C67 0.09(2) 0.086(6) 0.077(5) -0.025(4) 0.065(8) -0.032(8)
C1S 0.15(2) 0.124(8) 0.080(6) 0.017(6) -0.018(9) -0.034(10)
C2S 0.11(2) 0.083(6) 0.100(8) 0.006(5) 0.016(10) -0.019(9)
O1S 0.133(15) 0.058(3) 0.068(4) 0.004(3) 0.008(5) -0.008(5)
C3S 0.13(2) 0.063(5) 0.078(6) -0.006(4) 0.048(9) -0.002(7)
C4S 0.16(3) 0.123(8) 0.071(6) -0.008(6) -0.022(9) -0.020(10)
F4 0.16(4) 0.035(6) 0.149(15) -0.039(7) -0.035(16) 0.003(11)
F4B 0.17(4) 0.28(3) 0.22(2) -0.19(2) -0.10(2) 0.19(2)

loop_
_atom_type_symbol
_atom_type_description
_atom_type_scat_dispersion_real
_atom_type_scat_dispersion_imag
_atom_type_scat_source
C C 0.0033 0.0016 'International Tables Vol C Tables 4.2.6.8 and 6.1.1.4'
H H 0.0000 0.0000 'International Tables Vol C Tables 4.2.6.8 and 6.1.1.4'
B B 0.0013 0.0007 'International Tables Vol C Tables 4.2.6.8 and 6.1.1.4'
N N 0.0061 0.0033 'International Tables Vol C Tables 4.2.6.8 and 6.1.1.4'
O O 0.0106 0.0060 'International Tables Vol C Tables 4.2.6.8 and 6.1.1.4'
F F 0.0171 0.0103 'International Tables Vol C Tables 4.2.6.8 and 6.1.1.4'
Mo Mo -1.6832 0.6857 'International Tables Vol C Tables 4.2.6.8 and 6.1.1.4'

loop_
_geom_angle_atom_site_label_1
_geom_angle_atom_site_label_2
_geom_angle_atom_site_label_3
_geom_angle
_geom_angle_site_symmetry_1
_geom_angle_site_symmetry_3
_geom_angle_publ_flag
Mo2 Mo1 N3 92.0(2) . . y
Mo2 Mo1 N5 91.80(19) . . y
N3 Mo1 N5 167.74(16) . . y
Mo2 Mo1 N1 102.1(2) . . y
N3 Mo1 N1 84.86(17) . . y
N5 Mo1 N1 82.95(16) . . y
Mo2 Mo1 O1 88.14(17) . . y
N3 Mo1 O1 95.67(17) . . y
N5 Mo1 O1 96.09(16) . . y
N1 Mo1 O1 169.7(3) . . y
O2 Mo2 Mo1 95.2(2) . . y
O2 Mo2 N6 92.53(17) . . y
Mo1 Mo2 N6 92.8(2) . . y
O2 Mo2 N4 91.37(17) . . y
Mo1 Mo2 N4 92.3(2) . . y
N6 Mo2 N4 173.3(3) . . y
O2 Mo2 N2 162.8(3) . . y
Mo1 Mo2 N2 102.0(2) . . y
N6 Mo2 N2 88.0(2) . . y
N4 Mo2 N2 86.7(2) . . y
C1 N1 Mo1 171.2(7) . . ?
C3 N2 Mo2 177.2(5) . . ?
C30 N3 C31 116.0(5) . . ?
C30 N3 Mo1 117.3(5) . . ?
C31 N3 Mo1 124.9(5) . . ?
C30 N4 C41 120.0(6) . . ?
C30 N4 Mo2 117.1(6) . . ?
C41 N4 Mo2 122.4(4) . . ?
C50 N5 C51 116.5(4) . . ?
C50 N5 Mo1 117.3(5) . . ?
C51 N5 Mo1 123.8(3) . . ?
C50 N6 C61 118.8(5) . . ?
C50 N6 Mo2 117.6(4) . . ?
C61 N6 Mo2 123.1(5) . . ?
C5 O1 Mo1 118.7(7) . . ?
C5 O2 Mo2 117.2(4) . . ?
C34 O3 C37 116.9(10) . . ?
C44 O4 C47 117.7(8) . . ?
C57 O5 C54 118.1(6) . . ?
C64 O6 C67 117.9(6) . . ?
N1 C1 C2 177.6(11) . . ?
N2 C3 C4 178.8(10) . . ?
O2 C5 O1 120.8(7) . . ?
O2 C5 C6 118.1(8) . . ?
O1 C5 C6 121.1(12) . . ?
N3 C30 N4 120.4(6) . . ?
C32 C31 C36 120.0 . . ?
C32 C31 N3 119.9(4) . . ?
C36 C31 N3 120.1(4) . . ?
C33 C32 C31 120.0 . . ?
C32 C33 C34 120.0 . . ?
O3 C34 C35 124.3(6) . . ?
O3 C34 C33 115.6(6) . . ?
C35 C34 C33 120.0 . . ?
C34 C35 C36 120.0 . . ?
C35 C36 C31 120.0 . . ?
C42 C41 C46 116.5(10) . . ?
C42 C41 N4 123.8(7) . . ?
C46 C41 N4 119.7(8) . . ?
C41 C42 C43 122.1(8) . . ?
C42 C43 C44 120.9(10) . . ?
O4 C44 C45 117.5(8) . . ?
O4 C44 C43 126.0(11) . . ?
C45 C44 C43 116.5(12) . . ?
C46 C45 C44 122.4(8) . . ?
C45 C46 C41 121.6(9) . . ?
N5 C50 N6 119.7(5) . . ?
C52 C51 C56 120.0 . . ?
C52 C51 N5 119.4(4) . . ?
C56 C51 N5 120.4(4) . . ?
C51 C52 C53 120.0 . . ?
C54 C53 C52 120.0 . . ?
O5 C54 C53 116.3(5) . . ?
O5 C54 C55 123.7(5) . . ?
C53 C54 C55 120.0 . . ?
C54 C55 C56 120.0 . . ?
C55 C56 C51 120.0 . . ?
C62 C61 C66 117.3(8) . . ?
C62 C61 N6 123.7(5) . . ?
C66 C61 N6 119.0(6) . . ?
C63 C62 C61 122.2(6) . . ?
C62 C63 C64 119.4(7) . . ?
O6 C64 C63 124.3(8) . . ?
O6 C64 C65 116.8(7) . . ?
C63 C64 C65 118.9(8) . . ?
C66 C65 C64 121.0(7) . . ?
C65 C66 C61 121.1(7) . . ?
O1S C2S C1S 107.7(11) . . ?
C3S O1S C2S 114.1(11) . . ?
O1S C3S C4S 107.5(11) . . ?
F4B B1 F3B 107.5(15) . . ?
F4B B1 F4 24(2) . . ?
F3B B1 F4 129.1(19) . . ?
F4B B1 F1 124(2) . . ?
F3B B1 F1 119.4(17) . . ?
F4 B1 F1 100.9(18) . . ?
F4B B1 F2B 118.1(17) . . ?
F3B B1 F2B 113.2(16) . . ?
F4 B1 F2B 109.1(14) . . ?
F1 B1 F2B 69.4(10) . . ?
F4B B1 F3 106(2) . . ?
F3B B1 F3 81.1(16) . . ?
F4 B1 F3 115(2) . . ?
F1 B1 F3 109.3(12) . . ?
F2B B1 F3 42.6(8) . . ?
F4B B1 F2 109.5(16) . . ?
F3B B1 F2 31.2(19) . . ?
F4 B1 F2 121.5(16) . . ?
F1 B1 F2 97.6(14) . . ?
F2B B1 F2 129.4(12) . . ?
F3 B1 F2 109.8(16) . . ?
F4B B1 F1B 102(2) . . ?
F3B B1 F1B 110.5(18) . . ?
F4 B1 F1B 83.4(18) . . ?
F1 B1 F1B 36.4(9) . . ?
F2B B1 F1B 105.2(11) . . ?
F3 B1 F1B 145.5(12) . . ?
F2 B1 F1B 79.9(14) . . ?
C6SB O2S C6SB 180.000(6) . 3_667 ?
C6SB O2S C6S 129.4(14) . 3_667 ?
C6SB O2S C6S 50.6(14) 3_667 3_667 ?
C6SB O2S C6S 50.6(14) . . ?
C6SB O2S C6S 129.4(14) 3_667 . ?
C6S O2S C6S 180.000(8) 3_667 . ?
O2S C6S C5S 125(3) . . ?
O2S C6SB C5SB 95(3) . . ?

loop_
_geom_bond_atom_site_label_1
_geom_bond_atom_site_label_2
_geom_bond_distance
_geom_bond_site_symmetry_2
_geom_bond_publ_flag
Mo1 Mo2 2.1136(12) . y
Mo1 N3 2.142(5) . y
Mo1 N5 2.149(4) . y
Mo1 N1 2.152(5) . y
Mo1 O1 2.170(4) . y
Mo2 O2 2.071(5) . y
Mo2 N6 2.121(4) . y
Mo2 N4 2.126(5) . y
Mo2 N2 2.170(8) . y
N1 C1 1.132(7) . ?
N2 C3 1.128(11) . ?
N3 C30 1.303(12) . ?
N3 C31 1.453(6) . ?
N4 C30 1.325(10) . ?
N4 C41 1.412(11) . ?
N5 C50 1.322(10) . ?
N5 C51 1.447(7) . ?
N6 C50 1.322(10) . ?
N6 C61 1.421(10) . ?
O1 C5 1.285(11) . ?
O2 C5 1.283(13) . ?
O3 C34 1.377(8) . ?
O3 C37 1.42(2) . ?
O4 C44 1.350(13) . ?
O4 C47 1.447(11) . ?
O5 C57 1.379(13) . ?
O5 C54 1.384(7) . ?
O6 C64 1.373(11) . ?
O6 C67 1.417(10) . ?
C1 C2 1.468(8) . ?
C3 C4 1.444(14) . ?
C5 C6 1.491(10) . ?
C31 C32 1.3900 . ?
C31 C36 1.3900 . ?
C32 C33 1.3900 . ?
C33 C34 1.3900 . ?
C34 C35 1.3900 . ?
C35 C36 1.3900 . ?
C41 C42 1.376(13) . ?
C41 C46 1.408(9) . ?
C42 C43 1.377(15) . ?
C43 C44 1.404(11) . ?
C44 C45 1.388(14) . ?
C45 C46 1.348(14) . ?
C51 C52 1.3900 . ?
C51 C56 1.3900 . ?
C52 C53 1.3900 . ?
C53 C54 1.3900 . ?
C54 C55 1.3900 . ?
C55 C56 1.3900 . ?
C61 C62 1.384(9) . ?
C61 C66 1.400(8) . ?
C62 C63 1.375(11) . ?
C63 C64 1.383(9) . ?
C64 C65 1.397(11) . ?
C65 C66 1.350(12) . ?
C1S C2S 1.519(14) . ?
C2S O1S 1.425(14) . ?
O1S C3S 1.389(10) . ?
C3S C4S 1.549(15) . ?
B1 F4B 1.333(15) . ?
B1 F3B 1.342(17) . ?
B1 F4 1.353(15) . ?
B1 F1 1.357(16) . ?
B1 F2B 1.362(14) . ?
B1 F3 1.380(16) . ?
B1 F2 1.417(15) . ?
B1 F1B 1.435(16) . ?
O2S C6SB 1.332(18) . ?
O2S C6SB 1.332(18) 3_667 ?
O2S C6S 1.354(15) 3_667 ?
O2S C6S 1.354(16) . ?
C5S C6S 1.40(4) . ?
C5SB C6SB 1.60(6) . ?
